data_7034509
loop_
_publ_author_name
'Kosaka, Wataru'
'Itoh, Masahisa'
'Miyasaka, Hitoshi'

_publ_section_title
;
 The effect of chlorine and fluorine substitutions on tuning the
 ionization potential of benzoate-bridged paddlewheel diruthenium(ii, ii)
 complexes.
;
_journal_issue 17
_journal_name_full 'Dalton transactions (Cambridge, England : 2003)'
_journal_page_first 8156
_journal_page_last 8168
_journal_paper_doi 10.1039/c5dt00505a
_journal_volume 44
_journal_year 2015
_chemical_formula_moiety 'C38 H28 F12 O10.50 Ru2'
_chemical_formula_sum 'C38 H28 F12 O10.5 Ru2'
_chemical_formula_weight 1082.75
_space_group_IT_number 9
_symmetry_cell_setting monoclinic
_symmetry_Int_Tables_number 9
_symmetry_space_group_name_Hall 'C -2yc'
_symmetry_space_group_name_H-M 'C 1 c 1'
_atom_sites_solution_hydrogens geom
_atom_sites_solution_primary direct
_atom_sites_solution_secondary difmap
_audit_update_record
;
2014-12-24 deposited with the CCDC.
2015-03-12 downloaded from the CCDC.
;
_cell_angle_alpha 90.0000
_cell_angle_beta 94.955(7)
_cell_angle_gamma 90.0000
_cell_formula_units_Z 4
_cell_length_a 14.915(4)
_cell_length_b 15.272(3)
_cell_length_c 18.323(4)
_cell_measurement_reflns_used 8894
_cell_measurement_temperature 123
_cell_measurement_theta_max 27.50
_cell_measurement_theta_min 3.03
_cell_volume 4158.0(17)
_computing_cell_refinement CrystalClear
_computing_data_collection 'CrystalClear (Rigaku/MSC Inc., 2006)'
_computing_data_reduction CrystalClear
_computing_molecular_graphics 'CrystalStructure 4.0'
_computing_publication_material 'CrystalStructure 4.0 (Rigaku, 2010)'
_computing_structure_refinement 'SHELXL97 (Sheldrick, 2008)'
_computing_structure_solution 'Il Milione (Burla, et al., 2007)'
_diffrn_ambient_temperature 123
_diffrn_detector_area_resol_mean 7.314
_diffrn_measured_fraction_theta_full 0.997
_diffrn_measured_fraction_theta_max 0.997
_diffrn_measurement_device_type 'Rigaku Mercury70'
_diffrn_measurement_method \w
_diffrn_radiation_type 'Mo K\a'
_diffrn_radiation_wavelength 0.71070
_diffrn_reflns_av_R_equivalents 0.0634
_diffrn_reflns_limit_h_max 17
_diffrn_reflns_limit_h_min -17
_diffrn_reflns_limit_k_max 16
_diffrn_reflns_limit_k_min -18
_diffrn_reflns_limit_l_max 21
_diffrn_reflns_limit_l_min -21
_diffrn_reflns_number 18981
_diffrn_reflns_theta_full 25.00
_diffrn_reflns_theta_max 25.00
_diffrn_standards_number 0
_exptl_absorpt_coefficient_mu 0.836
_exptl_absorpt_correction_T_max 0.992
_exptl_absorpt_correction_T_min 0.787
_exptl_absorpt_correction_type multi-scan
_exptl_absorpt_process_details 'REQAB (Rigaku, 1998)'
_exptl_crystal_colour orange
_exptl_crystal_density_diffrn 1.729
_exptl_crystal_density_method 'not measured'
_exptl_crystal_description block
_exptl_crystal_F_000 2144.00
_exptl_crystal_size_max 0.250
_exptl_crystal_size_mid 0.120
_exptl_crystal_size_min 0.010
_refine_diff_density_max 1.640
_refine_diff_density_min -0.980
_refine_ls_abs_structure_details 'Flack, H. D. (1983), Acta Cryst. A39, 876-881.  3599 Friedel Pairs'
_refine_ls_abs_structure_Flack 0.53(6)
_refine_ls_extinction_method none
_refine_ls_goodness_of_fit_ref 1.072
_refine_ls_hydrogen_treatment constr
_refine_ls_number_parameters 596
_refine_ls_number_reflns 7260
_refine_ls_number_restraints 609
_refine_ls_R_factor_gt 0.0686
_refine_ls_shift/su_max 0.000
_refine_ls_structure_factor_coef Fsqd
_refine_ls_weighting_details 'w = 1/[\s^2^(Fo^2^)+(0.0996P)^2^+23.2922P] where P=(Fo^2^+2Fc^2^)/3'
_refine_ls_weighting_scheme calc
_refine_ls_wR_factor_ref 0.1880
_reflns_number_gt 6581
_reflns_number_total 7262
_reflns_threshold_expression F^2^>2.0\s(F^2^)
_cod_data_source_file c5dt00505a2.cif
_cod_data_source_block Ru2-235F3
_cod_depositor_comments 'Adding full bibliography for 7034506--7034522.cif.'
_cod_original_cell_volume 4158.1(15)
_cod_original_formula_sum 'C38 H28 F12 O10.50 Ru2'
_cod_database_code 7034509

loop_
_symmetry_equiv_pos_site_id
_symmetry_equiv_pos_as_xyz
1 +X,+Y,+Z
2 +X,-Y,1/2+Z
3 1/2+X,1/2+Y,+Z
4 1/2+X,1/2-Y,1/2+Z

loop_
_atom_site_label
_atom_site_type_symbol
_atom_site_fract_x
_atom_site_fract_y
_atom_site_fract_z
_atom_site_U_iso_or_equiv
_atom_site_adp_type
_atom_site_occupancy
_atom_site_symmetry_multiplicity
_atom_site_calc_flag
_atom_site_refinement_flags
Ru1 Ru 0.53008(4) 0.18054(5) 0.44201(4) 0.0298(2) Uani 1.0 4 d .
Ru2 Ru 0.55313(4) 0.12909(5) 0.55803(4) 0.0302(2) Uani 1.0 4 d .
F1 F 0.2455(5) 0.2877(5) 0.4320(4) 0.0575(15) Uani 1.0 4 d .
F2 F 0.1084(5) 0.3761(5) 0.4681(4) 0.0544(15) Uani 1.0 4 d .
F3 F 0.2183(6) 0.3609(5) 0.7170(4) 0.0560(15) Uani 1.0 4 d .
F4 F 0.4324(5) -0.1445(5) 0.5504(4) 0.0519(15) Uani 1.0 4 d .
F5 F 0.3334(5) -0.2791(5) 0.5071(4) 0.0539(15) Uani 1.0 4 d .
F6 F 0.2681(6) -0.1488(6) 0.2755(5) 0.0640(17) Uani 1.0 4 d .
F7 F 0.8331(6) 0.0204(6) 0.5785(5) 0.0657(16) Uani 1.0 4 d .
F8 F 0.9732(5) -0.0700(6) 0.5465(5) 0.0628(16) Uani 1.0 4 d .
F9 F 0.8864(6) -0.0412(6) 0.2958(5) 0.0652(16) Uani 1.0 4 d .
F10 F 0.6545(6) 0.4533(6) 0.4456(5) 0.0720(18) Uani 1.0 4 d .
F11 F 0.7463(6) 0.5898(5) 0.4902(5) 0.0641(17) Uani 1.0 4 d .
F12 F 0.8234(6) 0.4593(5) 0.7169(5) 0.0666(17) Uani 1.0 4 d .
O1 O 0.4128(5) 0.2383(5) 0.4690(4) 0.0296(11) Uani 1.0 4 d .
O2 O 0.4350(5) 0.1872(5) 0.5844(4) 0.0315(11) Uani 1.0 4 d .
O3 O 0.4607(5) 0.0671(5) 0.4122(4) 0.0327(11) Uani 1.0 4 d .
O4 O 0.4826(5) 0.0179(5) 0.5273(4) 0.0310(11) Uani 1.0 4 d .
O5 O 0.6488(5) 0.1219(5) 0.4169(5) 0.0348(12) Uani 1.0 4 d .
O6 O 0.6704(5) 0.0717(5) 0.5328(4) 0.0349(12) Uani 1.0 4 d .
O7 O 0.5999(5) 0.2929(5) 0.4723(4) 0.0344(12) Uani 1.0 4 d .
O8 O 0.6233(5) 0.2413(5) 0.5877(5) 0.0363(12) Uani 1.0 4 d .
O9 O 0.4983(7) 0.2405(7) 0.3273(6) 0.0645(17) Uani 1.0 4 d .
O10 O 0.5877(5) 0.0685(6) 0.6726(5) 0.0435(12) Uani 1.0 4 d .
O11 O 0.4865(18) 0.3170(19) 0.7973(16) 0.100(5) Uani 0.5000 4 d .
C1 C 0.3903(7) 0.2308(7) 0.5340(6) 0.0323(10) Uani 1.0 4 d .
C2 C 0.3081(7) 0.2767(7) 0.5541(6) 0.0381(10) Uani 1.0 4 d .
C3 C 0.2427(8) 0.3065(8) 0.5029(7) 0.0430(11) Uani 1.0 4 d .
C4 C 0.1697(8) 0.3508(9) 0.5231(7) 0.0450(11) Uani 1.0 4 d .
C5 C 0.1578(9) 0.3703(8) 0.5931(7) 0.0453(12) Uani 1.0 4 d .
C6 C 0.2262(8) 0.3424(8) 0.6444(7) 0.0443(12) Uani 1.0 4 d .
C7 C 0.2987(8) 0.2956(8) 0.6273(7) 0.0410(11) Uani 1.0 4 d .
C8 C 0.4512(7) 0.0105(7) 0.4611(6) 0.0336(10) Uani 1.0 4 d .
C9 C 0.3997(8) -0.0720(7) 0.4384(6) 0.0379(10) Uani 1.0 4 d .
C10 C 0.3930(9) -0.1408(8) 0.4827(7) 0.0407(11) Uani 1.0 4 d .
C11 C 0.3392(9) -0.2117(8) 0.4599(7) 0.0438(12) Uani 1.0 4 d .
C12 C 0.2986(9) -0.2160(8) 0.3893(7) 0.0450(13) Uani 1.0 4 d .
C13 C 0.3065(9) -0.1469(8) 0.3475(7) 0.0464(12) Uani 1.0 4 d .
C14 C 0.3572(8) -0.0741(8) 0.3684(7) 0.0424(12) Uani 1.0 4 d .
C15 C 0.6935(7) 0.0801(7) 0.4692(7) 0.0372(10) Uani 1.0 4 d .
C16 C 0.7807(8) 0.0356(8) 0.4526(7) 0.0437(11) Uani 1.0 4 d .
C17 C 0.8406(9) 0.0065(9) 0.5067(8) 0.0494(12) Uani 1.0 4 d .
C18 C 0.9169(9) -0.0410(9) 0.4907(8) 0.0518(12) Uani 1.0 4 d .
C19 C 0.9333(9) -0.0605(9) 0.4222(7) 0.0513(13) Uani 1.0 4 d .
C20 C 0.8719(9) -0.0253(9) 0.3677(8) 0.0510(12) Uani 1.0 4 d .
C21 C 0.7980(8) 0.0216(9) 0.3816(7) 0.0475(12) Uani 1.0 4 d .
C22 C 0.6313(8) 0.2980(7) 0.5385(7) 0.0379(11) Uani 1.0 4 d .
C23 C 0.6823(9) 0.3820(8) 0.5622(7) 0.0438(11) Uani 1.0 4 d .
C24 C 0.6907(9) 0.4507(8) 0.5156(8) 0.0494(12) Uani 1.0 4 d .
C25 C 0.7391(9) 0.5227(8) 0.5392(8) 0.0510(13) Uani 1.0 4 d .
C26 C 0.7843(9) 0.5276(9) 0.6055(8) 0.0504(13) Uani 1.0 4 d .
C27 C 0.7747(9) 0.4577(9) 0.6514(8) 0.0509(13) Uani 1.0 4 d .
C28 C 0.7286(9) 0.3859(8) 0.6301(7) 0.0470(13) Uani 1.0 4 d .
C29 C 0.4157(11) 0.2302(12) 0.2865(8) 0.0693(18) Uani 1.0 4 d .
C30 C 0.4297(11) 0.2557(12) 0.2085(8) 0.0731(18) Uani 1.0 4 d .
C31 C 0.5181(11) 0.2987(12) 0.2126(8) 0.0730(18) Uani 1.0 4 d .
C32 C 0.5623(11) 0.2770(12) 0.2824(8) 0.0695(18) Uani 1.0 4 d .
C33 C 0.5239(8) 0.0695(9) 0.7249(6) 0.0467(14) Uani 1.0 4 d .
C34 C 0.5787(8) 0.0875(9) 0.7979(7) 0.0492(14) Uani 1.0 4 d .
C35 C 0.6608(8) 0.1365(9) 0.7757(7) 0.0490(14) Uani 1.0 4 d .
C36 C 0.6782(8) 0.0885(9) 0.7075(7) 0.0464(14) Uani 1.0 4 d .
C37 C 0.524(3) 0.368(3) 0.736(3) 0.100(5) Uani 0.5000 4 d .
C38 C 0.550(3) 0.348(3) 0.869(3) 0.100(5) Uani 0.5000 4 d .
C39 C 0.628(6) 0.356(7) 0.764(5) 0.100(5) Uani 0.2500 4 d .
C40 C 0.586(6) 0.434(7) 0.779(5) 0.100(5) Uani 0.2500 4 d .
C41 C 0.615(3) 0.385(3) 0.825(3) 0.100(5) Uani 0.5000 4 d .
H5 H 0.1064 0.4009 0.6067 0.0544 Uiso 1.0 4 calc R
H7 H 0.3423 0.2760 0.6646 0.0492 Uiso 1.0 4 calc R
H12 H 0.2664 -0.2665 0.3718 0.0540 Uiso 1.0 4 calc R
H14 H 0.3628 -0.0267 0.3355 0.0509 Uiso 1.0 4 calc R
H19 H 0.9829 -0.0956 0.4111 0.0616 Uiso 1.0 4 calc R
H21 H 0.7588 0.0444 0.3424 0.0570 Uiso 1.0 4 calc R
H26 H 0.8208 0.5766 0.6200 0.0604 Uiso 1.0 4 calc R
H28 H 0.7278 0.3372 0.6623 0.0564 Uiso 1.0 4 calc R
H29A H 0.3697 0.2683 0.3061 0.0832 Uiso 1.0 4 calc R
H29B H 0.3952 0.1687 0.2886 0.0832 Uiso 1.0 4 calc R
H30A H 0.4291 0.2032 0.1767 0.0878 Uiso 1.0 4 calc R
H30B H 0.3819 0.2963 0.1887 0.0878 Uiso 1.0 4 calc R
H31A H 0.5535 0.2775 0.1728 0.0876 Uiso 1.0 4 calc R
H31B H 0.5109 0.3630 0.2077 0.0876 Uiso 1.0 4 calc R
H32A H 0.6109 0.2342 0.2764 0.0834 Uiso 1.0 4 calc R
H32B H 0.5895 0.3302 0.3060 0.0834 Uiso 1.0 4 calc R
H33A H 0.4925 0.0125 0.7261 0.0560 Uiso 1.0 4 calc R
H33B H 0.4787 0.1162 0.7137 0.0560 Uiso 1.0 4 calc R
H34A H 0.5441 0.1238 0.8304 0.0591 Uiso 1.0 4 calc R
H34B H 0.5964 0.0322 0.8234 0.0591 Uiso 1.0 4 calc R
H35A H 0.6473 0.1991 0.7658 0.0588 Uiso 1.0 4 calc R
H35B H 0.7122 0.1317 0.8135 0.0588 Uiso 1.0 4 calc R
H36A H 0.7123 0.1254 0.6752 0.0557 Uiso 1.0 4 calc R
H36B H 0.7125 0.0340 0.7191 0.0557 Uiso 1.0 4 calc R
H38A H 0.5211 0.3914 0.8996 0.1203 Uiso 0.5000 4 calc R
H38B H 0.5739 0.2980 0.9001 0.1203 Uiso 0.5000 4 calc R

loop_
_atom_site_aniso_label
_atom_site_aniso_U_11
_atom_site_aniso_U_22
_atom_site_aniso_U_33
_atom_site_aniso_U_12
_atom_site_aniso_U_13
_atom_site_aniso_U_23
Ru1 0.0254(4) 0.0216(4) 0.0424(5) -0.0009(3) 0.0030(3) 0.0002(4)
Ru2 0.0242(4) 0.0226(4) 0.0434(5) -0.0008(3) 0.0014(3) 0.0010(3)
F1 0.049(3) 0.063(4) 0.059(3) 0.011(3) 0.001(3) -0.001(3)
F2 0.041(3) 0.052(4) 0.069(4) 0.014(3) -0.000(3) 0.004(3)
F3 0.062(4) 0.049(3) 0.059(3) 0.011(3) 0.014(3) -0.003(3)
F4 0.060(4) 0.038(3) 0.056(3) -0.013(3) -0.007(3) 0.006(3)
F5 0.066(4) 0.033(3) 0.061(4) -0.017(3) -0.005(3) 0.004(3)
F6 0.075(4) 0.057(4) 0.056(3) -0.026(3) -0.013(3) 0.001(3)
F7 0.061(4) 0.068(4) 0.068(4) 0.006(3) 0.004(3) -0.002(3)
F8 0.052(4) 0.063(4) 0.073(4) 0.014(3) -0.000(3) 0.004(3)
F9 0.063(4) 0.070(4) 0.065(4) 0.013(3) 0.017(3) -0.005(3)
F10 0.077(4) 0.057(4) 0.080(4) -0.011(4) -0.003(4) 0.005(4)
F11 0.074(4) 0.043(3) 0.075(4) -0.015(3) 0.001(3) 0.007(3)
F12 0.075(4) 0.052(4) 0.068(4) -0.022(3) -0.015(3) 0.001(3)
O1 0.023(3) 0.024(3) 0.042(3) 0.0010(19) 0.004(2) 0.003(2)
O2 0.028(3) 0.024(3) 0.043(3) -0.0030(19) 0.007(2) 0.005(2)
O3 0.030(3) 0.028(3) 0.040(3) -0.002(2) 0.002(2) -0.001(2)
O4 0.029(3) 0.024(3) 0.040(3) -0.001(2) 0.004(2) 0.001(2)
O5 0.028(3) 0.027(3) 0.049(3) 0.002(2) 0.004(2) 0.002(3)
O6 0.027(3) 0.028(3) 0.050(3) 0.002(2) 0.004(2) 0.002(3)
O7 0.032(3) 0.023(3) 0.049(3) -0.004(2) 0.004(3) 0.003(3)
O8 0.034(3) 0.025(3) 0.050(3) -0.005(2) -0.001(3) 0.001(2)
O9 0.064(4) 0.082(5) 0.047(3) -0.003(4) 0.003(3) 0.017(3)
O10 0.031(3) 0.055(3) 0.043(3) -0.003(3) -0.003(2) 0.003(3)
O11 0.076(10) 0.113(12) 0.113(12) 0.019(9) 0.014(9) 0.002(9)
C1 0.027(2) 0.025(2) 0.045(2) -0.0004(17) 0.0053(17) 0.0032(18)
C2 0.033(2) 0.032(2) 0.050(2) 0.0028(17) 0.0070(17) 0.0022(18)
C3 0.037(2) 0.039(3) 0.054(3) 0.0059(19) 0.0056(19) 0.002(2)
C4 0.039(3) 0.040(3) 0.057(3) 0.007(2) 0.006(2) 0.002(2)
C5 0.041(3) 0.038(3) 0.057(3) 0.006(2) 0.009(2) 0.002(3)
C6 0.043(3) 0.037(3) 0.054(3) 0.005(2) 0.011(2) 0.001(2)
C7 0.038(3) 0.034(3) 0.052(3) 0.004(2) 0.010(2) 0.001(2)
C8 0.032(2) 0.0271(19) 0.042(2) -0.0022(18) 0.0032(18) -0.0001(18)
C9 0.038(3) 0.0302(19) 0.045(2) -0.0053(18) 0.0012(18) 0.0001(18)
C10 0.043(3) 0.031(2) 0.047(3) -0.008(2) -0.001(2) 0.001(2)
C11 0.048(3) 0.032(3) 0.050(3) -0.010(2) -0.002(2) 0.001(2)
C12 0.048(3) 0.035(3) 0.050(3) -0.011(3) -0.003(3) -0.000(3)
C13 0.050(3) 0.038(3) 0.050(3) -0.011(3) -0.004(3) -0.000(3)
C14 0.044(3) 0.034(3) 0.048(3) -0.008(2) -0.001(2) 0.001(2)
C15 0.031(2) 0.030(2) 0.051(3) 0.0019(18) 0.0044(18) 0.0018(19)
C16 0.037(2) 0.039(2) 0.055(3) 0.0039(18) 0.0065(18) 0.001(2)
C17 0.042(3) 0.047(3) 0.059(3) 0.004(2) 0.005(2) 0.000(3)
C18 0.044(3) 0.050(3) 0.062(3) 0.007(2) 0.005(2) 0.001(3)
C19 0.043(3) 0.050(3) 0.062(3) 0.007(3) 0.008(3) 0.001(3)
C20 0.044(3) 0.050(3) 0.060(3) 0.006(3) 0.010(2) 0.001(3)
C21 0.041(3) 0.045(3) 0.058(3) 0.005(2) 0.008(2) 0.001(3)
C22 0.035(3) 0.026(2) 0.051(3) -0.0045(18) 0.0006(19) 0.0017(19)
C23 0.043(3) 0.031(2) 0.057(3) -0.0079(19) 0.0002(19) 0.002(2)
C24 0.051(3) 0.036(3) 0.061(3) -0.009(2) 0.000(3) 0.003(3)
C25 0.054(3) 0.036(3) 0.063(3) -0.010(3) 0.001(3) 0.004(3)
C26 0.052(3) 0.036(3) 0.062(3) -0.011(3) -0.001(3) 0.003(3)
C27 0.053(3) 0.037(3) 0.061(3) -0.013(3) -0.004(3) 0.002(3)
C28 0.048(3) 0.033(3) 0.059(3) -0.011(3) -0.002(3) 0.003(3)
C29 0.069(4) 0.086(5) 0.053(3) -0.004(4) 0.001(3) 0.016(4)
C30 0.073(4) 0.090(5) 0.056(4) -0.005(4) 0.000(3) 0.014(4)
C31 0.072(4) 0.090(5) 0.056(4) -0.004(4) 0.003(3) 0.016(4)
C32 0.069(4) 0.087(5) 0.053(3) -0.004(4) 0.004(3) 0.017(4)
C33 0.035(3) 0.059(4) 0.046(3) -0.003(3) -0.000(3) 0.004(3)
C34 0.038(3) 0.061(4) 0.048(3) -0.003(3) -0.001(3) 0.003(3)
C35 0.037(3) 0.060(4) 0.049(3) -0.002(3) -0.003(3) 0.001(3)
C36 0.034(3) 0.057(4) 0.047(3) -0.002(3) -0.004(3) 0.003(3)
C37 0.076(10) 0.113(12) 0.112(12) 0.019(9) 0.014(9) 0.002(9)
C38 0.077(10) 0.113(12) 0.112(12) 0.019(9) 0.014(9) 0.001(9)
C39 0.076(10) 0.113(12) 0.112(12) 0.018(9) 0.014(9) 0.002(9)
C40 0.076(10) 0.113(12) 0.112(12) 0.018(9) 0.014(9) 0.002(9)
C41 0.076(10) 0.113(12) 0.113(12) 0.018(9) 0.013(9) 0.001(9)

loop_
_atom_type_symbol
_atom_type_description
_atom_type_scat_dispersion_real
_atom_type_scat_dispersion_imag
_atom_type_scat_source
C C 0.0033 0.0016
;
International Tables for Crystallography
(1992, Vol. C, Tables 4.2.6.8 and 6.1.1.4)
;
H H 0.0000 0.0000
;
International Tables for Crystallography
(1992, Vol. C, Table 6.1.1.4)
;
O O 0.0106 0.0060
;
International Tables for Crystallography
(1992, Vol. C, Tables 4.2.6.8 and 6.1.1.4)
;
F F 0.0171 0.0103
;
International Tables for Crystallography
(1992, Vol. C, Tables 4.2.6.8 and 6.1.1.4)
;
Ru Ru -1.2594 0.8363
;
International Tables for Crystallography
(1992, Vol. C, Tables 4.2.6.8 and 6.1.1.4)
;

loop_
_geom_angle_atom_site_label_1
_geom_angle_atom_site_label_2
_geom_angle_atom_site_label_3
_geom_angle
_geom_angle_publ_flag
Ru2 Ru1 O1 89.2(2) yes
Ru2 Ru1 O3 89.4(2) yes
Ru2 Ru1 O5 89.7(3) yes
Ru2 Ru1 O7 90.2(2) yes
Ru2 Ru1 O9 175.4(3) yes
O1 Ru1 O3 90.4(3) yes
O1 Ru1 O5 178.9(3) yes
O1 Ru1 O7 89.9(3) yes
O1 Ru1 O9 86.4(4) yes
O3 Ru1 O5 89.8(3) yes
O3 Ru1 O7 179.5(3) yes
O3 Ru1 O9 91.9(4) yes
O5 Ru1 O7 89.9(3) yes
O5 Ru1 O9 94.7(4) yes
O7 Ru1 O9 88.5(4) yes
Ru1 Ru2 O2 90.4(2) yes
Ru1 Ru2 O4 89.81(19) yes
Ru1 Ru2 O6 90.0(2) yes
Ru1 Ru2 O8 89.5(3) yes
Ru1 Ru2 O10 174.5(2) yes
O2 Ru2 O4 89.6(3) yes
O2 Ru2 O6 179.5(3) yes
O2 Ru2 O8 90.3(3) yes
O2 Ru2 O10 95.0(3) yes
O4 Ru2 O6 90.7(3) yes
O4 Ru2 O8 179.3(3) yes
O4 Ru2 O10 89.3(3) yes
O6 Ru2 O8 89.5(3) yes
O6 Ru2 O10 84.6(3) yes
O8 Ru2 O10 91.4(3) yes
Ru1 O1 C1 119.1(6) yes
Ru2 O2 C1 117.2(7) yes
Ru1 O3 C8 118.0(7) yes
Ru2 O4 C8 118.3(7) yes
Ru1 O5 C15 116.5(8) yes
Ru2 O6 C15 118.5(7) yes
Ru1 O7 C22 116.6(7) yes
Ru2 O8 C22 117.4(7) yes
Ru1 O9 C29 123.2(9) yes
Ru1 O9 C32 125.9(9) yes
C29 O9 C32 109.9(11) yes
Ru2 O10 C33 120.1(7) yes
Ru2 O10 C36 115.8(7) yes
C33 O10 C36 110.6(9) yes
C37 O11 C38 103(3) yes
O1 C1 O2 124.0(10) yes
O1 C1 C2 118.7(9) yes
O2 C1 C2 117.2(10) yes
C1 C2 C3 122.7(11) yes
C1 C2 C7 119.4(10) yes
C3 C2 C7 117.8(11) yes
F1 C3 C2 121.0(11) yes
F1 C3 C4 117.7(11) yes
C2 C3 C4 121.1(12) yes
F2 C4 C3 116.3(11) yes
F2 C4 C5 120.7(11) yes
C3 C4 C5 123.0(12) yes
C4 C5 C6 115.3(12) yes
F3 C6 C5 118.1(11) yes
F3 C6 C7 118.0(11) yes
C5 C6 C7 123.9(12) yes
C2 C7 C6 118.8(11) yes
O3 C8 O4 124.4(9) yes
O3 C8 C9 117.3(9) yes
O4 C8 C9 118.2(9) yes
C8 C9 C10 123.3(10) yes
C8 C9 C14 117.1(10) yes
C10 C9 C14 119.6(11) yes
F4 C10 C9 123.4(11) yes
F4 C10 C11 116.4(11) yes
C9 C10 C11 120.1(11) yes
F5 C11 C10 117.9(11) yes
F5 C11 C12 121.0(11) yes
C10 C11 C12 120.9(12) yes
C11 C12 C13 117.0(12) yes
F6 C13 C12 119.0(11) yes
F6 C13 C14 116.8(11) yes
C12 C13 C14 124.0(12) yes
C9 C14 C13 118.3(11) yes
O5 C15 O6 125.3(10) yes
O5 C15 C16 118.0(10) yes
O6 C15 C16 116.7(10) yes
C15 C16 C17 121.5(12) yes
C15 C16 C21 119.6(11) yes
C17 C16 C21 118.8(12) yes
F7 C17 C16 124.1(12) yes
F7 C17 C18 115.0(11) yes
C16 C17 C18 120.9(13) yes
F8 C18 C17 118.5(12) yes
F8 C18 C19 119.4(12) yes
C17 C18 C19 122.1(12) yes
C18 C19 C20 115.1(13) yes
F9 C20 C19 117.9(12) yes
F9 C20 C21 118.0(11) yes
C19 C20 C21 124.1(13) yes
C16 C21 C20 118.9(12) yes
O7 C22 O8 126.3(10) yes
O7 C22 C23 117.2(10) yes
O8 C22 C23 116.5(10) yes
C22 C23 C24 122.4(11) yes
C22 C23 C28 119.4(11) yes
C24 C23 C28 117.9(11) yes
F10 C24 C23 124.5(12) yes
F10 C24 C25 115.8(12) yes
C23 C24 C25 119.7(13) yes
F11 C25 C24 117.6(12) yes
F11 C25 C26 119.3(12) yes
C24 C25 C26 122.9(13) yes
C25 C26 C27 116.2(12) yes
F12 C27 C26 117.0(11) yes
F12 C27 C28 119.9(12) yes
C26 C27 C28 122.6(13) yes
C23 C28 C27 120.4(12) yes
O9 C29 C30 106.9(13) yes
C29 C30 C31 105.2(13) yes
C30 C31 C32 106.5(14) yes
O9 C32 C31 109.1(13) yes
O10 C33 C34 104.7(9) yes
C33 C34 C35 103.6(10) yes
C34 C35 C36 100.6(10) yes
O10 C36 C35 104.2(9) yes
O11 C37 C39 96(5) yes
O11 C37 C40 102(5) yes
C39 C37 C40 52(5) yes
O11 C38 C41 91(3) yes
C37 C39 C40 62(5) yes
C37 C39 C41 91(6) yes
C40 C39 C41 54(6) yes
C37 C40 C39 66(6) yes
C37 C40 C41 96(7) yes
C39 C40 C41 56(6) yes
C38 C41 C39 123(6) yes
C38 C41 C40 116(6) yes
C39 C41 C40 70(7) yes
C4 C5 H5 122.377 no
C6 C5 H5 122.370 no
C2 C7 H7 120.606 no
C6 C7 H7 120.615 no
C11 C12 H12 121.512 no
C13 C12 H12 121.517 no
C9 C14 H14 120.864 no
C13 C14 H14 120.874 no
C18 C19 H19 122.471 no
C20 C19 H19 122.475 no
C16 C21 H21 120.549 no
C20 C21 H21 120.533 no
C25 C26 H26 121.921 no
C27 C26 H26 121.919 no
C23 C28 H28 119.778 no
C27 C28 H28 119.780 no
O9 C29 H29A 110.358 no
O9 C29 H29B 110.344 no
C30 C29 H29A 110.341 no
C30 C29 H29B 110.344 no
H29A C29 H29B 108.583 no
C29 C30 H30A 110.705 no
C29 C30 H30B 110.705 no
C31 C30 H30A 110.682 no
C31 C30 H30B 110.690 no
H30A C30 H30B 108.798 no
C30 C31 H31A 110.430 no
C30 C31 H31B 110.424 no
C32 C31 H31A 110.416 no
C32 C31 H31B 110.411 no
H31A C31 H31B 108.624 no
O9 C32 H32A 109.846 no
O9 C32 H32B 109.866 no
C31 C32 H32A 109.859 no
C31 C32 H32B 109.859 no
H32A C32 H32B 108.286 no
O10 C33 H33A 110.805 no
O10 C33 H33B 110.814 no
C34 C33 H33A 110.801 no
C34 C33 H33B 110.797 no
H33A C33 H33B 108.862 no
C33 C34 H34A 111.035 no
C33 C34 H34B 111.038 no
C35 C34 H34A 111.027 no
C35 C34 H34B 111.028 no
H34A C34 H34B 109.013 no
C34 C35 H35A 111.646 no
C34 C35 H35B 111.653 no
C36 C35 H35A 111.637 no
C36 C35 H35B 111.644 no
H35A C35 H35B 109.424 no
O10 C36 H36A 110.910 no
O10 C36 H36B 110.903 no
C35 C36 H36A 110.909 no
C35 C36 H36B 110.914 no
H36A C36 H36B 108.931 no
O11 C38 H38A 113.403 no
O11 C38 H38B 113.407 no
C41 C38 H38A 113.390 no
C41 C38 H38B 113.402 no
H38A C38 H38B 110.713 no

loop_
_geom_bond_atom_site_label_1
_geom_bond_atom_site_label_2
_geom_bond_distance
_geom_bond_publ_flag
Ru1 Ru2 2.2646(11) yes
Ru1 O1 2.057(7) yes
Ru1 O3 2.067(7) yes
Ru1 O5 2.071(8) yes
Ru1 O7 2.058(7) yes
Ru1 O9 2.304(10) yes
Ru2 O2 2.066(8) yes
Ru2 O4 2.051(7) yes
Ru2 O6 2.044(8) yes
Ru2 O8 2.057(8) yes
Ru2 O10 2.312(8) yes
F1 C3 1.335(15) yes
F2 C4 1.358(14) yes
F3 C6 1.374(15) yes
F4 C10 1.326(14) yes
F5 C11 1.351(14) yes
F6 C13 1.392(15) yes
F7 C17 1.346(16) yes
F8 C18 1.341(15) yes
F9 C20 1.375(16) yes
F10 C24 1.347(16) yes
F11 C25 1.373(16) yes
F12 C27 1.349(15) yes
O1 C1 1.270(13) yes
O2 C1 1.279(12) yes
O3 C8 1.261(13) yes
O4 C8 1.266(12) yes
O5 C15 1.288(13) yes
O6 C15 1.250(14) yes
O7 C22 1.264(14) yes
O8 C22 1.263(14) yes
O9 C29 1.393(18) yes
O9 C32 1.43(2) yes
O10 C33 1.408(14) yes
O10 C36 1.474(14) yes
O11 C37 1.51(6) yes
O11 C38 1.63(5) yes
C1 C2 1.486(15) yes
C2 C3 1.370(16) yes
C2 C7 1.390(17) yes
C3 C4 1.360(18) yes
C4 C5 1.344(18) yes
C5 C6 1.393(17) yes
C6 C7 1.356(17) yes
C8 C9 1.516(15) yes
C9 C10 1.337(16) yes
C9 C14 1.381(16) yes
C10 C11 1.391(17) yes
C11 C12 1.382(17) yes
C12 C13 1.316(18) yes
C13 C14 1.380(17) yes
C15 C16 1.521(16) yes
C16 C17 1.350(17) yes
C16 C21 1.366(18) yes
C17 C18 1.402(19) yes
C18 C19 1.333(19) yes
C19 C20 1.402(18) yes
C20 C21 1.358(18) yes
C22 C23 1.535(16) yes
C23 C24 1.365(18) yes
C23 C28 1.371(18) yes
C24 C25 1.366(18) yes
C25 C26 1.340(19) yes
C26 C27 1.373(19) yes
C27 C28 1.335(18) yes
C29 C30 1.51(2) yes
C30 C31 1.47(3) yes
C31 C32 1.43(2) yes
C33 C34 1.532(16) yes
C34 C35 1.520(18) yes
C35 C36 1.491(18) yes
C37 C39 1.60(9) yes
C37 C40 1.54(10) yes
C38 C41 1.43(7) yes
C39 C40 1.38(13) yes
C39 C41 1.22(11) yes
C40 C41 1.19(10) yes
C5 H5 0.950 no
C7 H7 0.950 no
C12 H12 0.950 no
C14 H14 0.950 no
C19 H19 0.950 no
C21 H21 0.950 no
C26 H26 0.950 no
C28 H28 0.950 no
C29 H29A 0.990 no
C29 H29B 0.990 no
C30 H30A 0.990 no
C30 H30B 0.990 no
C31 H31A 0.990 no
C31 H31B 0.990 no
C32 H32A 0.990 no
C32 H32B 0.990 no
C33 H33A 0.990 no
C33 H33B 0.990 no
C34 H34A 0.990 no
C34 H34B 0.990 no
C35 H35A 0.990 no
C35 H35B 0.990 no
C36 H36A 0.990 no
C36 H36B 0.990 no
C38 H38A 0.990 no
C38 H38B 0.990 no

loop_
_geom_contact_atom_site_label_1
_geom_contact_atom_site_label_2
_geom_contact_distance
_geom_contact_publ_flag
_geom_contact_site_symmetry_2
F1 F2 2.583(11) no .
F1 O1 2.640(10) no .
F1 C1 2.867(12) no .
F1 C5 3.562(15) no .
F2 C2 3.584(13) no .
F2 C6 3.579(14) no .
F3 C4 3.567(15) no .
F4 F5 2.614(10) no .
F4 O4 2.634(10) no .
F4 C8 2.905(13) no .
F4 C12 3.587(14) no .
F4 C14 3.590(14) no .
F5 C9 3.575(13) no .
F5 C13 3.548(15) no .
F6 C11 3.585(15) no .
F7 F8 2.613(12) no .
F7 O6 2.618(11) no .
F7 C15 2.908(13) no .
F7 C19 3.564(16) no .
F7 C36 3.598(15) no .
F8 C16 3.598(14) no .
F8 C20 3.554(15) no .
F9 C16 3.592(15) no .
F9 C18 3.561(16) no .
F10 F11 2.588(12) no .
F10 O7 2.640(11) no .
F10 C22 2.956(14) no .
F10 C26 3.555(16) no .
F11 C23 3.597(14) no .
F11 C27 3.571(16) no .
F12 C23 3.582(15) no .
F12 C25 3.523(16) no .
O1 C3 2.860(14) no .
O1 C7 3.595(14) no .
O1 C8 3.530(12) no .
O1 C22 3.515(13) no .
O1 C29 3.350(16) no .
O2 C7 2.787(14) no .
O2 C8 3.540(13) no .
O2 C22 3.545(14) no .
O2 C33 3.320(14) no .
O3 C1 3.570(13) no .
O3 C14 2.732(14) no .
O3 C15 3.545(13) no .
O3 C29 3.419(18) no .
O4 C1 3.539(12) no .
O4 C10 2.852(14) no .
O4 C15 3.537(13) no .
O5 C8 3.556(13) no .
O5 C21 2.822(15) no .
O5 C22 3.516(14) no .
O5 C32 3.577(18) no .
O6 C8 3.541(13) no .
O6 C17 2.805(15) no .
O6 C21 3.577(15) no .
O6 C22 3.507(13) no .
O6 C36 3.203(14) no .
O7 C1 3.544(13) no .
O7 C15 3.539(13) no .
O7 C24 2.843(15) no .
O7 C32 3.485(16) no .
O8 C1 3.533(13) no .
O8 C15 3.502(14) no .
O8 C28 2.781(14) no .
O8 C36 3.260(15) no .
C2 C5 2.802(17) no .
C3 C6 2.682(18) no .
C4 C7 2.724(17) no .
C9 C12 2.772(17) no .
C10 C13 2.695(18) no .
C11 C14 2.717(17) no .
C16 C19 2.804(18) no .
C17 C20 2.67(2) no .
C18 C21 2.729(18) no .
C23 C26 2.771(18) no .
C24 C27 2.690(19) no .
C25 C28 2.685(18) no .
F1 F11 3.205(11) no 3_445
F1 C35 3.241(14) no 4_454
F2 F4 3.154(11) no 3_455
F2 O4 3.120(10) no 3_455
F2 O6 3.316(10) no 3_455
F2 C8 3.111(13) no 3_455
F2 C9 3.214(13) no 3_455
F2 C10 3.258(15) no 3_455
F2 C15 3.364(13) no 3_455
F2 C16 3.570(14) no 3_455
F2 C34 3.160(14) no 4_454
F3 F6 3.472(11) no 2_555
F3 C32 3.430(19) no 4_455
F3 C36 3.528(15) no 3_455
F4 F2 3.154(11) no 3_545
F4 C5 3.392(15) no 3_545
F4 C27 3.485(16) no 3_445
F4 C28 3.516(16) no 3_445
F4 C30 3.362(17) no 2_555
F5 F7 3.330(11) no 3_445
F5 O5 3.436(11) no 3_445
F5 O6 3.394(10) no 3_445
F5 O8 3.592(11) no 3_445
F5 C15 3.034(13) no 3_445
F5 C16 3.080(14) no 3_445
F5 C17 3.276(15) no 3_445
F5 C22 3.332(14) no 3_445
F5 C23 3.541(14) no 3_445
F6 F3 3.472(11) no 2_554
F6 F12 3.218(12) no 4_454
F6 C7 3.581(15) no 2_554
F6 C32 3.285(19) no 3_445
F7 F5 3.330(11) no 3_555
F7 C5 3.505(15) no 3_545
F7 C6 3.424(15) no 3_545
F7 C7 3.596(15) no 3_545
F8 F10 3.423(13) no 3_545
F8 O1 3.343(11) no 3_545
F8 O7 3.201(11) no 3_545
F8 C1 3.284(13) no 3_545
F8 C2 3.409(14) no 3_545
F8 C22 3.116(14) no 3_545
F8 C23 3.193(15) no 3_545
F8 C24 3.356(16) no 3_545
F9 C29 3.52(2) no 3_545
F9 C30 3.57(2) no 3_545
F9 C31 3.56(2) no 3_545
F9 C36 3.452(14) no 2_554
F9 C37 3.58(5) no 4_554
F9 C40 3.44(9) no 4_554
F10 F8 3.423(13) no 3_455
F10 C12 3.571(16) no 3_555
F10 C13 3.380(17) no 3_555
F10 C14 3.473(16) no 3_555
F10 C19 3.297(16) no 3_455
F10 C40 3.58(9) no 2_564
F10 C41 3.34(5) no 2_564
F11 F1 3.205(11) no 3_555
F11 O1 3.410(11) no 3_555
F11 O2 3.504(11) no 3_555
F11 C1 3.098(13) no 3_555
F11 C2 3.191(13) no 3_555
F11 C3 3.318(14) no 3_555
F11 C8 3.372(14) no 3_555
F11 C9 3.551(14) no 3_555
F11 C41 3.49(5) no 2_564
F12 F6 3.218(12) no 4_555
F12 C14 3.285(14) no 4_555
F12 C29 3.406(19) no 4_555
F12 C33 3.423(15) no 3_555
F12 C39 3.49(9) no .
O1 F8 3.343(11) no 3_455
O1 F11 3.410(11) no 3_445
O1 C18 3.394(15) no 3_455
O1 C19 3.212(15) no 3_455
O2 F11 3.504(11) no 3_445
O2 C26 3.361(15) no 3_445
O4 F2 3.120(10) no 3_545
O4 C5 3.580(14) no 3_545
O4 C26 3.400(16) no 3_445
O5 F5 3.436(11) no 3_555
O5 C12 3.401(15) no 3_555
O6 F2 3.316(10) no 3_545
O6 F5 3.394(10) no 3_555
O6 C4 3.379(15) no 3_545
O6 C5 3.280(14) no 3_545
O7 F8 3.201(11) no 3_455
O7 C11 3.598(15) no 3_555
O7 C12 3.449(15) no 3_555
O7 C19 3.412(15) no 3_455
O8 F5 3.592(11) no 3_555
O10 C5 3.556(15) no 3_545
C1 F8 3.284(13) no 3_455
C1 F11 3.098(13) no 3_445
C2 F8 3.409(14) no 3_455
C2 F11 3.191(13) no 3_445
C2 C18 3.472(17) no 3_455
C3 F11 3.318(14) no 3_445
C3 C17 3.384(18) no 3_455
C3 C18 3.510(18) no 3_455
C4 O6 3.379(15) no 3_455
C4 C16 3.570(18) no 3_455
C4 C17 3.517(18) no 3_455
C5 F4 3.392(15) no 3_455
C5 F7 3.505(15) no 3_455
C5 O4 3.580(14) no 3_455
C5 O6 3.280(14) no 3_455
C5 O10 3.556(15) no 3_455
C6 F7 3.424(15) no 3_455
C7 F6 3.581(15) no 2_555
C7 F7 3.596(15) no 3_455
C8 F2 3.111(13) no 3_545
C8 F11 3.372(14) no 3_445
C8 C25 3.589(18) no 3_445
C9 F2 3.214(13) no 3_545
C9 F11 3.551(14) no 3_445
C9 C24 3.549(18) no 3_445
C9 C25 3.465(18) no 3_445
C10 F2 3.258(15) no 3_545
C10 C23 3.592(18) no 3_445
C10 C24 3.425(19) no 3_445
C11 O7 3.598(15) no 3_445
C11 C22 3.533(17) no 3_445
C11 C23 3.434(18) no 3_445
C11 C24 3.534(18) no 3_445
C12 F10 3.571(16) no 3_445
C12 O5 3.401(15) no 3_445
C12 O7 3.449(15) no 3_445
C13 F10 3.380(17) no 3_445
C14 F10 3.473(16) no 3_445
C14 F12 3.285(14) no 4_454
C15 F2 3.364(13) no 3_545
C15 F5 3.034(13) no 3_555
C16 F2 3.570(14) no 3_545
C16 F5 3.080(14) no 3_555
C16 C4 3.570(18) no 3_545
C17 F5 3.276(15) no 3_555
C17 C3 3.384(18) no 3_545
C17 C4 3.517(18) no 3_545
C18 O1 3.394(15) no 3_545
C18 C2 3.472(17) no 3_545
C18 C3 3.510(18) no 3_545
C19 F10 3.297(16) no 3_545
C19 O1 3.212(15) no 3_545
C19 O7 3.412(15) no 3_545
C22 F5 3.332(14) no 3_555
C22 F8 3.116(14) no 3_455
C22 C11 3.533(17) no 3_555
C23 F5 3.541(14) no 3_555
C23 F8 3.193(15) no 3_455
C23 C10 3.592(18) no 3_555
C23 C11 3.434(18) no 3_555
C24 F8 3.356(16) no 3_455
C24 C9 3.549(18) no 3_555
C24 C10 3.425(19) no 3_555
C24 C11 3.534(18) no 3_555
C25 C8 3.589(18) no 3_555
C25 C9 3.465(18) no 3_555
C26 O2 3.361(15) no 3_555
C26 O4 3.400(16) no 3_555
C27 F4 3.485(16) no 3_555
C27 C39 3.50(10) no .
C28 F4 3.516(16) no 3_555
C28 C39 3.02(10) no .
C29 F9 3.52(2) no 3_455
C29 F12 3.406(19) no 4_454
C30 F4 3.362(17) no 2_554
C30 F9 3.57(2) no 3_455
C31 F9 3.56(2) no 3_455
C32 F3 3.430(19) no 4_554
C32 F6 3.285(19) no 3_555
C33 F12 3.423(15) no 3_445
C34 F2 3.160(14) no 4_555
C35 F1 3.241(14) no 4_555
C35 C39 3.40(10) no .
C36 F3 3.528(15) no 3_545
C36 F9 3.452(14) no 2_555
C37 F9 3.58(5) no 4_455
C39 F12 3.49(9) no .
C39 C27 3.50(10) no .
C39 C28 3.02(10) no .
C39 C35 3.40(10) no .
C40 F9 3.44(9) no 4_455
C40 F10 3.58(9) no 2_565
C41 F10 3.34(5) no 2_565
C41 F11 3.49(5) no 2_565
Ru1 H29A 3.5621 no .
Ru1 H29B 3.3173 no .
Ru1 H32A 3.4588 no .
Ru1 H32B 3.5504 no .
Ru2 H33B 3.1545 no .
Ru2 H36A 3.0601 no .
F1 H29A 3.0942 no .
F2 H5 2.5715 no .
F3 H5 2.5809 no .
F3 H7 2.5162 no .
F5 H12 2.5985 no .
F6 H12 2.5208 no .
F6 H14 2.5316 no .
F7 H36A 3.0828 no .
F7 H36B 3.2737 no .
F8 H19 2.5283 no .
F9 H19 2.5884 no .
F9 H21 2.5184 no .
F10 H32B 3.2551 no .
F11 H26 2.5456 no .
F12 H26 2.5190 no .
F12 H28 2.5042 no .
O1 H29A 3.0333 no .
O1 H29B 3.4615 no .
O2 H7 2.5025 no .
O2 H33B 2.6353 no .
O3 H14 2.4096 no .
O3 H29B 2.8472 no .
O5 H21 2.5185 no .
O5 H32A 3.1038 no .
O6 H36A 2.7540 no .
O6 H36B 3.4660 no .
O7 H32B 3.0923 no .
O8 H28 2.4641 no .
O8 H35A 3.3149 no .
O8 H36A 2.6638 no .
O9 H30A 2.9178 no .
O9 H30B 3.0711 no .
O9 H31A 3.0676 no .
O9 H31B 2.8995 no .
O10 H34A 3.1329 no .
O10 H34B 2.8091 no .
O10 H35A 2.7234 no .
O10 H35B 3.1945 no .
C1 H7 2.6467 no .
C3 H5 3.2411 no .
C3 H7 3.2303 no .
C5 H7 3.2765 no .
C7 H5 3.2824 no .
C8 H14 2.6148 no .
C10 H12 3.2746 no .
C10 H14 3.2099 no .
C12 H14 3.2261 no .
C14 H12 3.2386 no .
C15 H21 2.6520 no .
C17 H19 3.2637 no .
C17 H21 3.2013 no .
C19 H21 3.2881 no .
C21 H19 3.2936 no .
C22 H28 2.6470 no .
C24 H26 3.2382 no .
C24 H28 3.2062 no .
C26 H28 3.2245 no .
C28 H26 3.2325 no .
C29 H31A 3.1343 no .
C29 H31B 2.9268 no .
C29 H32A 2.9346 no .
C29 H32B 3.0033 no .
C30 H32A 2.8961 no .
C30 H32B 3.0715 no .
C31 H29A 2.9508 no .
C31 H29B 3.1119 no .
C32 H29A 2.9450 no .
C32 H29B 3.0012 no .
C32 H30A 2.8818 no .
C32 H30B 3.0795 no .
C33 H35A 2.7619 no .
C33 H35B 3.2613 no .
C33 H36A 3.1461 no .
C33 H36B 2.8761 no .
C34 H36A 3.1840 no .
C34 H36B 2.6890 no .
C35 H33A 3.2122 no .
C35 H33B 2.8692 no .
C36 H33A 3.0489 no .
C36 H33B 3.0172 no .
C36 H34A 3.1839 no .
C36 H34B 2.6802 no .
C37 H38A 3.0250 no .
C37 H38B 3.2158 no .
C39 H38A 3.1077 no .
C39 H38B 2.8234 no .
C40 H38A 2.5820 no .
C40 H38B 3.0636 no .
H7 H33B 3.2542 no .
H14 H29B 3.1543 no .
H28 H35A 3.1434 no .
H28 H36A 3.2522 no .
H29A H30A 2.7858 no .
H29A H30B 2.2163 no .
H29A H31B 3.2298 no .
H29A H32B 3.4123 no .
H29B H30A 2.2176 no .
H29B H30B 2.6694 no .
H29B H32A 3.3949 no .
H30A H31A 2.1800 no .
H30A H31B 2.7643 no .
H30A H32A 3.1719 no .
H30B H31A 2.6169 no .
H30B H31B 2.1789 no .
H31A H32A 2.1198 no .
H31A H32B 2.5807 no .
H31B H32A 2.7122 no .
H31B H32B 2.1215 no .
H33A H34A 2.6225 no .
H33A H34B 2.2779 no .
H33A H36B 3.3114 no .
H33B H34A 2.2763 no .
H33B H34B 2.8565 no .
H33B H35A 2.9028 no .
H34A H35A 2.3251 no .
H34A H35B 2.5548 no .
H34B H35A 2.8856 no .
H34B H35B 2.3195 no .
H34B H36B 2.6871 no .
H35A H36A 2.2896 no .
H35A H36B 2.8592 no .
H35B H36A 2.5361 no .
H35B H36B 2.2833 no .
Ru1 H19 3.5266 no 3_455
F1 H35A 3.2686 no 4_454
F1 H35B 2.5077 no 4_454
F1 H38B 2.8894 no 4_454
F2 H34A 2.6200 no 4_454
F2 H34B 2.9900 no 4_454
F2 H35B 3.3451 no 4_454
F2 H38B 2.9632 no 4_454
F3 H12 3.2073 no 2_555
F3 H21 2.7390 no 4_455
F3 H31A 3.2891 no 4_455
F3 H32A 2.4814 no 4_455
F3 H36B 2.6460 no 3_455
F4 H5 2.7953 no 3_545
F4 H30A 2.4870 no 2_555
F4 H30B 3.5638 no 2_555
F4 H31A 3.4237 no 2_555
F5 H30A 3.5030 no 2_555
F5 H30B 3.3542 no 2_555
F6 H7 3.0853 no 2_554
F6 H26 3.2158 no 4_454
F6 H32A 2.9490 no 3_445
F6 H32B 2.7866 no 3_445
F6 H33B 3.4657 no 2_554
F7 H30B 3.4912 no 4_555
F9 H29A 2.9278 no 3_545
F9 H30B 3.1608 no 3_545
F9 H31B 2.9513 no 3_545
F9 H35B 2.9860 no 2_554
F9 H36A 3.5060 no 2_554
F9 H36B 2.8430 no 2_554
F9 H38A 3.4958 no 4_554
F10 H19 2.6885 no 3_455
F10 H38A 3.1632 no 2_564
F11 H38B 3.3970 no 2_564
F12 H14 2.4302 no 4_555
F12 H29B 2.5399 no 4_555
F12 H30A 3.0652 no 4_555
F12 H33A 2.6405 no 3_555
F12 H33B 3.3354 no 3_555
O1 H19 2.9739 no 3_455
O2 H26 2.5247 no 3_445
O3 H34A 3.5519 no 2_554
O3 H34B 3.1002 no 2_554
O4 H5 2.8720 no 3_545
O4 H26 3.1971 no 3_445
O5 H12 2.6290 no 3_555
O5 H34B 2.9758 no 2_554
O6 H5 3.1264 no 3_545
O7 H12 3.3433 no 3_555
O7 H19 2.6206 no 3_455
O9 H19 2.9561 no 3_455
O10 H5 2.8539 no 3_545
O11 H7 3.1674 no .
O11 H33B 3.4259 no .
O11 H34A 3.1178 no .
O11 H35A 3.0924 no .
C1 H26 3.0640 no 3_445
C2 H26 3.2865 no 3_445
C3 H35B 3.5883 no 4_454
C3 H38B 3.4089 no 4_454
C4 H38B 3.4260 no 4_454
C5 H31A 3.1684 no 4_455
C5 H36B 3.4531 no 3_455
C6 H31A 3.2387 no 4_455
C6 H32A 3.2999 no 4_455
C6 H36B 3.2454 no 3_455
C7 H26 3.3649 no 3_445
C8 H34A 3.5265 no 2_554
C8 H34B 3.5245 no 2_554
C9 H34A 3.1496 no 2_554
C12 H32A 3.4193 no 3_445
C12 H32B 3.4251 no 3_445
C13 H32A 3.5843 no 3_445
C13 H32B 3.2788 no 3_445
C14 H33A 3.5581 no 2_554
C14 H33B 3.5525 no 2_554
C14 H34A 3.0278 no 2_554
C15 H12 3.1916 no 3_555
C15 H34B 3.3931 no 2_554
C16 H12 3.3638 no 3_555
C18 H38A 3.2970 no 4_554
C19 H29A 3.4511 no 3_545
C19 H38A 2.9402 no 4_554
C20 H29A 3.3477 no 3_545
C20 H35B 2.9829 no 2_554
C20 H36B 3.4586 no 2_554
C20 H38A 3.0401 no 4_554
C21 H12 3.2715 no 3_555
C21 H34B 3.2088 no 2_554
C21 H35B 2.8987 no 2_554
C21 H36B 3.2477 no 2_554
C21 H38A 3.5714 no 4_554
C22 H19 3.4791 no 3_455
C24 H19 3.5701 no 3_455
C27 H29B 3.5351 no 4_555
C27 H30A 3.3730 no 4_555
C27 H33A 3.5154 no 3_555
C28 H30A 3.3294 no 4_555
C29 H19 3.5908 no 3_455
C30 H28 3.3687 no 4_454
C32 H12 3.3952 no 3_555
C32 H19 3.3510 no 3_455
C33 H14 3.3396 no 2_555
C33 H26 3.4450 no 3_445
C34 H14 3.4777 no 2_555
C34 H21 3.4002 no 2_555
C35 H21 3.3104 no 2_555
C35 H29A 3.4401 no 4_555
C36 H5 3.5240 no 3_545
C36 H21 3.3412 no 2_555
C36 H30B 3.5530 no 4_555
C37 H7 3.2265 no .
C37 H28 3.4608 no .
C37 H35A 3.1822 no .
C38 H34A 3.4913 no .
C38 H35A 3.3664 no .
C39 H28 2.5056 no .
C39 H35A 2.4175 no .
C40 H28 3.4586 no .
C40 H31B 3.5066 no 2_565
C41 H35A 3.0878 no .
H5 F4 2.7953 no 3_455
H5 O4 2.8720 no 3_455
H5 O6 3.1264 no 3_455
H5 O10 2.8539 no 3_455
H5 C36 3.5240 no 3_455
H5 H30A 3.4275 no 4_455
H5 H31A 3.1112 no 4_455
H5 H33A 3.3491 no 3_455
H5 H36B 3.2123 no 3_455
H7 F6 3.0853 no 2_555
H7 O11 3.1674 no .
H7 C37 3.2265 no .
H7 H26 3.1625 no 3_445
H12 F3 3.2073 no 2_554
H12 O5 2.6290 no 3_445
H12 O7 3.3433 no 3_445
H12 C15 3.1916 no 3_445
H12 C16 3.3638 no 3_445
H12 C21 3.2715 no 3_445
H12 C32 3.3952 no 3_445
H12 H21 2.9374 no 3_445
H12 H32A 2.7803 no 3_445
H12 H32B 3.1696 no 3_445
H14 F12 2.4302 no 4_454
H14 C33 3.3396 no 2_554
H14 C34 3.4777 no 2_554
H14 H33A 2.9117 no 2_554
H14 H33B 3.2415 no 2_554
H14 H34A 3.0933 no 2_554
H14 H34B 3.5117 no 2_554
H19 Ru1 3.5266 no 3_545
H19 F10 2.6885 no 3_545
H19 O1 2.9739 no 3_545
H19 O7 2.6206 no 3_545
H19 O9 2.9561 no 3_545
H19 C22 3.4791 no 3_545
H19 C24 3.5701 no 3_545
H19 C29 3.5908 no 3_545
H19 C32 3.3510 no 3_545
H19 H29A 3.2106 no 3_545
H19 H32B 2.8383 no 3_545
H19 H38A 3.1798 no 4_554
H21 F3 2.7390 no 4_554
H21 C34 3.4002 no 2_554
H21 C35 3.3104 no 2_554
H21 C36 3.3412 no 2_554
H21 H12 2.9374 no 3_555
H21 H34B 2.6857 no 2_554
H21 H35B 2.8169 no 2_554
H21 H36B 2.5974 no 2_554
H26 F6 3.2158 no 4_555
H26 O2 2.5247 no 3_555
H26 O4 3.1971 no 3_555
H26 C1 3.0640 no 3_555
H26 C2 3.2865 no 3_555
H26 C7 3.3649 no 3_555
H26 C33 3.4450 no 3_555
H26 H7 3.1625 no 3_555
H26 H33A 3.2300 no 3_555
H26 H33B 2.8556 no 3_555
H28 C30 3.3687 no 4_555
H28 C37 3.4608 no .
H28 C39 2.5056 no .
H28 C40 3.4586 no .
H28 H29B 3.2558 no 4_555
H28 H30A 3.0540 no 4_555
H28 H30B 3.0777 no 4_555
H29A F9 2.9278 no 3_455
H29A C19 3.4511 no 3_455
H29A C20 3.3477 no 3_455
H29A C35 3.4401 no 4_454
H29A H19 3.2106 no 3_455
H29A H35A 3.3726 no 4_454
H29A H35B 2.8153 no 4_454
H29A H36A 3.5963 no 4_454
H29B F12 2.5399 no 4_454
H29B C27 3.5351 no 4_454
H29B H28 3.2558 no 4_454
H29B H33A 3.3695 no 2_554
H30A F4 2.4870 no 2_554
H30A F5 3.5030 no 2_554
H30A F12 3.0652 no 4_454
H30A C27 3.3730 no 4_454
H30A C28 3.3294 no 4_454
H30A H5 3.4275 no 4_554
H30A H28 3.0540 no 4_454
H30A H33A 3.5245 no 2_554
H30B F4 3.5638 no 2_554
H30B F5 3.3542 no 2_554
H30B F7 3.4912 no 4_454
H30B F9 3.1608 no 3_455
H30B C36 3.5530 no 4_454
H30B H28 3.0777 no 4_454
H30B H36A 2.7891 no 4_454
H31A F3 3.2891 no 4_554
H31A F4 3.4237 no 2_554
H31A C5 3.1684 no 4_554
H31A C6 3.2387 no 4_554
H31A H5 3.1112 no 4_554
H31B F9 2.9513 no 3_455
H31B C40 3.5066 no 2_564
H32A F3 2.4814 no 4_554
H32A F6 2.9490 no 3_555
H32A C6 3.2999 no 4_554
H32A C12 3.4193 no 3_555
H32A C13 3.5843 no 3_555
H32A H12 2.7803 no 3_555
H32B F6 2.7866 no 3_555
H32B C12 3.4251 no 3_555
H32B C13 3.2788 no 3_555
H32B H12 3.1696 no 3_555
H32B H19 2.8383 no 3_455
H33A F12 2.6405 no 3_445
H33A C14 3.5581 no 2_555
H33A C27 3.5154 no 3_445
H33A H5 3.3491 no 3_545
H33A H14 2.9117 no 2_555
H33A H26 3.2300 no 3_445
H33A H29B 3.3695 no 2_555
H33A H30A 3.5245 no 2_555
H33B F6 3.4657 no 2_555
H33B F12 3.3354 no 3_445
H33B O11 3.4259 no .
H33B C14 3.5525 no 2_555
H33B H14 3.2415 no 2_555
H33B H26 2.8556 no 3_445
H34A F2 2.6200 no 4_555
H34A O3 3.5519 no 2_555
H34A O11 3.1178 no .
H34A C8 3.5265 no 2_555
H34A C9 3.1496 no 2_555
H34A C14 3.0278 no 2_555
H34A C38 3.4913 no .
H34A H14 3.0933 no 2_555
H34A H38B 2.9683 no .
H34B F2 2.9900 no 4_555
H34B O3 3.1002 no 2_555
H34B O5 2.9758 no 2_555
H34B C8 3.5245 no 2_555
H34B C15 3.3931 no 2_555
H34B C21 3.2088 no 2_555
H34B H14 3.5117 no 2_555
H34B H21 2.6857 no 2_555
H35A F1 3.2686 no 4_555
H35A O11 3.0924 no .
H35A C37 3.1822 no .
H35A C38 3.3664 no .
H35A C39 2.4175 no .
H35A C41 3.0878 no .
H35A H29A 3.3726 no 4_555
H35A H38B 3.1622 no .
H35B F1 2.5077 no 4_555
H35B F2 3.3451 no 4_555
H35B F9 2.9860 no 2_555
H35B C3 3.5883 no 4_555
H35B C20 2.9829 no 2_555
H35B C21 2.8987 no 2_555
H35B H21 2.8169 no 2_555
H35B H29A 2.8153 no 4_555
H36A F9 3.5060 no 2_555
H36A H29A 3.5963 no 4_555
H36A H30B 2.7891 no 4_555
H36B F3 2.6460 no 3_545
H36B F9 2.8430 no 2_555
H36B C5 3.4531 no 3_545
H36B C6 3.2454 no 3_545
H36B C20 3.4586 no 2_555
H36B C21 3.2477 no 2_555
H36B H5 3.2123 no 3_545
H36B H21 2.5974 no 2_555
H38A F9 3.4958 no 4_455
H38A F10 3.1632 no 2_565
H38A C18 3.2970 no 4_455
H38A C19 2.9402 no 4_455
H38A C20 3.0401 no 4_455
H38A C21 3.5714 no 4_455
H38A H19 3.1798 no 4_455
H38B F1 2.8894 no 4_555
H38B F2 2.9632 no 4_555
H38B F11 3.3970 no 2_565
H38B C3 3.4089 no 4_555
H38B C4 3.4260 no 4_555
H38B H34A 2.9683 no .
H38B H35A 3.1622 no .
